data_1506764
loop_
_publ_author_name
'Denmark, Scott E.'
'Baiazitov, Ramil Y.'

_publ_contact_author
; 
Scott R. Wilson 
University of Illinois 
School of Chemical Sciences, Box 59-1 
505 South Mathews Avenue 
Urbana, Illinois  61801 
USA 
;
_publ_section_title
;
 Intramolecular [4 + 2] cycloaddition of nitroalkenes for construction of
 vicinal quaternary stereocenters.
;
_journal_issue 25
_journal_name_full 'Organic letters'
_journal_page_first 5617
_journal_page_last 5620
_journal_paper_doi 10.1021/ol052316n
_journal_volume 7
_journal_year 2005
_chemical_formula_moiety 'C17 H25 N O5'
_chemical_formula_sum 'C17 H25 N O5'
_chemical_formula_weight 323.38
_chemical_name_systematic
; 
? 
;
_space_group_IT_number 14
_symmetry_cell_setting monoclinic
_symmetry_space_group_name_Hall '-P 2yn'
_symmetry_space_group_name_H-M 'P 1 21/n 1'
_atom_sites_solution_hydrogens geom
_atom_sites_solution_primary direct
_atom_sites_solution_secondary difmap
_audit_creation_method SHELXL-97
_audit_update_record
; 
2005-02-21   text and data added, srw 
;
_cell_angle_alpha 90.00
_cell_angle_beta 90.125(2)
_cell_angle_gamma 90.00
_cell_formula_units_Z 4
_cell_length_a 10.5451(4)
_cell_length_b 14.2808(6)
_cell_length_c 10.7325(4)
_cell_measurement_reflns_used 4211
_cell_measurement_temperature 193(2)
_cell_measurement_theta_max 27.29
_cell_measurement_theta_min 2.37
_cell_volume 1616.23(11)
_computing_cell_refinement 'SAINT V6.22 (Bruker, 2001)'
_computing_data_collection 'SMART V5.625 (Bruker, 2001)'
_computing_data_reduction 'SAINT V6.22 (Bruker, 2001)'
_computing_molecular_graphics 'SHELXTL V6.12 (Bruker, 2001)'
_computing_publication_material 'CIFTAB (Sheldrick, 2001)'
_computing_structure_refinement 'SHELXTL V6.12 (Bruker, 2001)'
_computing_structure_solution 'SHELXTL V6.12 (Bruker, 2001)'
_diffrn_ambient_temperature 193(2)
_diffrn_measured_fraction_theta_full 0.998
_diffrn_measured_fraction_theta_max 0.998
_diffrn_measurement_device 'Bruker kappa/ApexII CCD'
_diffrn_measurement_method 'profile data from \w scans'
_diffrn_radiation_monochromator graphite
_diffrn_radiation_source 'fine-focus sealed tube'
_diffrn_radiation_type MoK\a
_diffrn_radiation_wavelength 0.71073
_diffrn_radiation_wavelength_id ga32ee
_diffrn_reflns_av_R_equivalents 0.0503
_diffrn_reflns_av_sigmaI/netI 0.0667
_diffrn_reflns_limit_h_max 14
_diffrn_reflns_limit_h_min -12
_diffrn_reflns_limit_k_max 15
_diffrn_reflns_limit_k_min -19
_diffrn_reflns_limit_l_max 11
_diffrn_reflns_limit_l_min -14
_diffrn_reflns_number 19049
_diffrn_reflns_theta_full 28.33
_diffrn_reflns_theta_max 28.33
_diffrn_reflns_theta_min 2.37
_exptl_absorpt_coefficient_mu 0.097
_exptl_absorpt_correction_T_max 0.9975
_exptl_absorpt_correction_T_min 0.9196
_exptl_absorpt_correction_type empirical
_exptl_absorpt_process_details '(Bruker, 2001)'
_exptl_crystal_colour colorless
_exptl_crystal_density_diffrn 1.329
_exptl_crystal_description columnar
_exptl_crystal_F_000 696
_exptl_crystal_id ga32ee
_exptl_crystal_preparation
; 
The data crystal was mounted using oil (Parantone-N, Exxon) to a 
0.3 mm cryo-loop (Hampton Research). 
;
_exptl_crystal_size_max 0.40
_exptl_crystal_size_mid 0.10
_exptl_crystal_size_min 0.04
_refine_diff_density_max 0.320
_refine_diff_density_min -0.191
_refine_diff_density_rms 0.041
_refine_ls_extinction_coef 0.0061(9)
_refine_ls_extinction_expression Fc^*^=kFc[1+0.001xFc^2^\l^3^/sin(2\q)]^-1/4^
_refine_ls_extinction_method SHELXL
_refine_ls_goodness_of_fit_ref 0.886
_refine_ls_hydrogen_treatment noref
_refine_ls_matrix_type full
_refine_ls_number_parameters 212
_refine_ls_number_reflns 4016
_refine_ls_number_restraints 0
_refine_ls_restrained_S_all 0.886
_refine_ls_R_factor_all 0.0807
_refine_ls_R_factor_gt 0.0409
_refine_ls_shift/su_max 0.000
_refine_ls_shift/su_mean 0.000
_refine_ls_structure_factor_coef Fsqd
_refine_ls_weighting_details 'calc w=1/[\s^2^(Fo^2^)+(0.0406P)^2^+0.0000P] where P=(Fo^2^+2Fc^2^)/3'
_refine_ls_weighting_scheme calc
_refine_ls_wR_factor_gt 0.0812
_refine_ls_wR_factor_ref 0.0908
_reflns_number_gt 2364
_reflns_number_total 4016
_reflns_threshold_expression >2sigma(I)
_cod_data_source_file ol052316nsi20050923_053600.cif
_cod_data_source_block ga30ee
_cod_depositor_comments
;
The following automatic conversions were performed:

'_symmetry_cell_setting' value 'Monoclinic' changed to 'monoclinic'
according to /home/saulius/struct/CIF-dictionaries/cif_core.dic
dictionary named 'cif_core.dic' version 2.4.1 from 2010-06-29.

Automatic conversion script
Id: cif_fix_values 1715 2011-07-08 13:25:40Z adriana 
;
_cod_original_sg_symbol_Hall '-P 2yn '
_cod_original_sg_symbol_H-M 'P 21/n '
_cod_database_code 1506764

loop_
_symmetry_equiv_pos_as_xyz
'x, y, z'
'-x+1/2, y+1/2, -z+1/2'
'-x, -y, -z'
'x-1/2, -y-1/2, z-1/2'

loop_
_atom_site_label
_atom_site_type_symbol
_atom_site_fract_x
_atom_site_fract_y
_atom_site_fract_z
_atom_site_U_iso_or_equiv
_atom_site_adp_type
_atom_site_occupancy
_atom_site_symmetry_multiplicity
_atom_site_calc_flag
_atom_site_refinement_flags
C1 C 0.09961(13) -0.07243(10) 0.34630(12) 0.0274(3) Uani 1 1 d .
H1 H 0.0207 -0.1029 0.3327 0.033 Uiso 1 1 calc R
C2 C 0.12953(12) 0.00977(9) 0.26685(12) 0.0223(3) Uani 1 1 d .
C3 C 0.16002(12) -0.02241(11) 0.13321(13) 0.0261(3) Uani 1 1 d .
C4 C 0.18860(13) 0.13999(10) 0.11875(12) 0.0279(3) Uani 1 1 d .
H4 H 0.2128 0.1899 0.0579 0.034 Uiso 1 1 calc R
C5 C 0.28464(13) 0.13702(9) 0.22393(12) 0.0253(3) Uani 1 1 d .
H5A H 0.2941 0.2002 0.2607 0.030 Uiso 1 1 calc R
H5B H 0.3682 0.1172 0.1913 0.030 Uiso 1 1 calc R
C6 C 0.23985(11) 0.06757(9) 0.32464(11) 0.0204(3) Uani 1 1 d .
C7 C 0.34343(12) -0.00343(9) 0.36248(12) 0.0238(3) Uani 1 1 d .
H7 H 0.4155 0.0329 0.3993 0.029 Uiso 1 1 calc R
C8 C 0.39669(13) -0.06403(9) 0.26151(12) 0.0245(3) Uani 1 1 d .
H8 H 0.3442 -0.1140 0.2339 0.029 Uiso 1 1 calc R
C9 C 0.50908(12) -0.05618(9) 0.20582(12) 0.0246(3) Uani 1 1 d .
C10 C 0.60704(13) 0.01663(10) 0.23413(14) 0.0355(4) Uani 1 1 d .
H10A H 0.5804 0.0532 0.3067 0.053 Uiso 1 1 calc R
H10B H 0.6166 0.0583 0.1622 0.053 Uiso 1 1 calc R
H10C H 0.6883 -0.0139 0.2520 0.053 Uiso 1 1 calc R
C11 C 0.54581(14) -0.12334(10) 0.10458(13) 0.0358(4) Uani 1 1 d .
H11A H 0.6228 -0.1571 0.1293 0.054 Uiso 1 1 calc R
H11B H 0.5618 -0.0886 0.0274 0.054 Uiso 1 1 calc R
H11C H 0.4768 -0.1682 0.0909 0.054 Uiso 1 1 calc R
C12 C 0.01159(12) 0.07275(10) 0.24425(13) 0.0289(3) Uani 1 1 d .
H12A H -0.0556 0.0367 0.2011 0.035 Uiso 1 1 calc R
H12B H -0.0225 0.0954 0.3247 0.035 Uiso 1 1 calc R
C13 C 0.05360(13) 0.15647(10) 0.16307(13) 0.0320(4) Uani 1 1 d .
H13A H -0.0038 0.1629 0.0905 0.038 Uiso 1 1 calc R
H13B H 0.0495 0.2150 0.2123 0.038 Uiso 1 1 calc R
C14 C 0.19283(12) 0.11997(9) 0.44208(11) 0.0234(3) Uani 1 1 d .
H14A H 0.1282 0.1663 0.4159 0.028 Uiso 1 1 calc R
H14B H 0.1503 0.0742 0.4972 0.028 Uiso 1 1 calc R
C15 C 0.29429(13) 0.17097(10) 0.51802(13) 0.0290(3) Uani 1 1 d .
H15A H 0.3518 0.1244 0.5566 0.035 Uiso 1 1 calc R
H15B H 0.3454 0.2109 0.4618 0.035 Uiso 1 1 calc R
C16 C 0.23630(14) 0.23117(10) 0.61885(12) 0.0299(4) Uani 1 1 d .
H16A H 0.3034 0.2675 0.6618 0.036 Uiso 1 1 calc R
H16B H 0.1753 0.2758 0.5816 0.036 Uiso 1 1 calc R
C17 C 0.11391(14) 0.22524(11) 0.80189(13) 0.0358(4) Uani 1 1 d .
H17A H 0.1774 0.2646 0.8433 0.054 Uiso 1 1 calc R
H17B H 0.0760 0.1826 0.8629 0.054 Uiso 1 1 calc R
H17C H 0.0477 0.2650 0.7657 0.054 Uiso 1 1 calc R
N1 N 0.17249(11) -0.10572(8) 0.43248(11) 0.0296(3) Uani 1 1 d .
O1 O 0.29223(9) -0.06352(7) 0.46095(8) 0.0307(3) Uani 1 1 d .
O2 O 0.15097(10) -0.17322(7) 0.50440(9) 0.0412(3) Uani 1 1 d .
O3 O 0.18979(9) 0.04841(7) 0.05637(8) 0.0303(3) Uani 1 1 d .
O4 O 0.15057(9) -0.10138(7) 0.09388(8) 0.0348(3) Uani 1 1 d .
O5 O 0.17301(8) 0.17221(6) 0.70573(8) 0.0285(2) Uani 1 1 d .

loop_
_atom_site_aniso_label
_atom_site_aniso_U_11
_atom_site_aniso_U_22
_atom_site_aniso_U_33
_atom_site_aniso_U_23
_atom_site_aniso_U_13
_atom_site_aniso_U_12
C1 0.0258(8) 0.0302(8) 0.0261(8) -0.0048(7) 0.0057(6) -0.0037(7)
C2 0.0202(7) 0.0250(8) 0.0219(7) -0.0020(6) 0.0040(6) -0.0013(6)
C3 0.0170(7) 0.0358(9) 0.0256(8) -0.0013(7) 0.0014(6) -0.0012(7)
C4 0.0315(9) 0.0273(8) 0.0250(7) 0.0006(6) 0.0016(6) 0.0026(7)
C5 0.0230(7) 0.0259(8) 0.0269(7) 0.0017(6) 0.0039(6) 0.0003(6)
C6 0.0180(7) 0.0222(7) 0.0212(7) -0.0018(6) 0.0020(6) 0.0003(6)
C7 0.0219(7) 0.0254(8) 0.0242(7) 0.0023(6) 0.0024(6) -0.0011(6)
C8 0.0244(8) 0.0217(8) 0.0276(8) -0.0015(6) 0.0002(6) 0.0021(6)
C9 0.0228(8) 0.0247(8) 0.0262(8) 0.0037(6) 0.0000(6) 0.0050(6)
C10 0.0269(8) 0.0380(10) 0.0417(9) 0.0004(7) 0.0035(7) -0.0009(7)
C11 0.0327(9) 0.0399(10) 0.0348(9) -0.0046(7) 0.0074(7) 0.0055(7)
C12 0.0197(8) 0.0395(9) 0.0273(8) -0.0056(7) 0.0000(6) 0.0026(7)
C13 0.0279(8) 0.0385(9) 0.0297(8) -0.0005(7) -0.0026(7) 0.0075(7)
C14 0.0227(8) 0.0242(8) 0.0234(7) -0.0020(6) 0.0020(6) 0.0019(6)
C15 0.0271(8) 0.0317(9) 0.0281(8) -0.0045(7) 0.0039(6) -0.0050(7)
C16 0.0338(9) 0.0286(8) 0.0273(8) -0.0045(7) 0.0038(7) -0.0070(7)
C17 0.0354(9) 0.0431(10) 0.0289(8) -0.0090(7) 0.0054(7) -0.0026(8)
N1 0.0338(7) 0.0268(7) 0.0282(7) 0.0006(6) 0.0104(6) -0.0017(6)
O1 0.0298(6) 0.0351(6) 0.0273(5) 0.0066(5) 0.0019(4) 0.0007(5)
O2 0.0533(7) 0.0301(6) 0.0405(6) 0.0134(5) 0.0157(5) 0.0006(5)
O3 0.0328(6) 0.0362(6) 0.0221(5) -0.0011(5) 0.0038(4) -0.0005(5)
O4 0.0360(6) 0.0347(6) 0.0336(6) -0.0133(5) 0.0027(5) -0.0044(5)
O5 0.0302(5) 0.0300(6) 0.0253(5) -0.0027(4) 0.0043(4) -0.0022(4)

loop_
_atom_type_symbol
_atom_type_description
_atom_type_scat_dispersion_real
_atom_type_scat_dispersion_imag
_atom_type_scat_source
C C 0.0033 0.0016 'International Tables Vol C Tables 4.2.6.8 and 6.1.1.4'
H H 0.0000 0.0000 'International Tables Vol C Tables 4.2.6.8 and 6.1.1.4'
N N 0.0061 0.0033 'International Tables Vol C Tables 4.2.6.8 and 6.1.1.4'
O O 0.0106 0.0060 'International Tables Vol C Tables 4.2.6.8 and 6.1.1.4'

loop_
_geom_angle_atom_site_label_1
_geom_angle_atom_site_label_2
_geom_angle_atom_site_label_3
_geom_angle
N1 C1 C2 125.10(13)
N1 C1 H1 117.4
C2 C1 H1 117.4
C1 C2 C3 110.11(11)
C1 C2 C12 112.10(11)
C3 C2 C12 101.30(10)
C1 C2 C6 110.51(11)
C3 C2 C6 111.86(10)
C12 C2 C6 110.67(11)
O4 C3 O3 120.51(12)
O4 C3 C2 125.90(13)
O3 C3 C2 113.37(12)
O3 C4 C5 107.95(11)
O3 C4 C13 106.81(11)
C5 C4 C13 113.33(11)
O3 C4 H4 109.6
C5 C4 H4 109.6
C13 C4 H4 109.6
C4 C5 C6 109.57(11)
C4 C5 H5A 109.8
C6 C5 H5A 109.8
C4 C5 H5B 109.8
C6 C5 H5B 109.8
H5A C5 H5B 108.2
C5 C6 C7 112.90(10)
C5 C6 C14 111.03(10)
C7 C6 C14 109.32(10)
C5 C6 C2 106.98(10)
C7 C6 C2 106.54(10)
C14 C6 C2 109.93(10)
O1 C7 C8 108.84(10)
O1 C7 C6 108.22(10)
C8 C7 C6 117.10(11)
O1 C7 H7 107.4
C8 C7 H7 107.4
C6 C7 H7 107.4
C9 C8 C7 127.68(13)
C9 C8 H8 116.2
C7 C8 H8 116.2
C8 C9 C10 125.54(13)
C8 C9 C11 120.13(13)
C10 C9 C11 114.33(12)
C9 C10 H10A 109.5
C9 C10 H10B 109.5
H10A C10 H10B 109.5
C9 C10 H10C 109.5
H10A C10 H10C 109.5
H10B C10 H10C 109.5
C9 C11 H11A 109.5
C9 C11 H11B 109.5
H11A C11 H11B 109.5
C9 C11 H11C 109.5
H11A C11 H11C 109.5
H11B C11 H11C 109.5
C13 C12 C2 107.80(10)
C13 C12 H12A 110.1
C2 C12 H12A 110.1
C13 C12 H12B 110.1
C2 C12 H12B 110.1
H12A C12 H12B 108.5
C4 C13 C12 109.06(11)
C4 C13 H13A 109.9
C12 C13 H13A 109.9
C4 C13 H13B 109.9
C12 C13 H13B 109.9
H13A C13 H13B 108.3
C15 C14 C6 116.07(10)
C15 C14 H14A 108.3
C6 C14 H14A 108.3
C15 C14 H14B 108.3
C6 C14 H14B 108.3
H14A C14 H14B 107.4
C16 C15 C14 111.64(11)
C16 C15 H15A 109.3
C14 C15 H15A 109.3
C16 C15 H15B 109.3
C14 C15 H15B 109.3
H15A C15 H15B 108.0
O5 C16 C15 108.86(11)
O5 C16 H16A 109.9
C15 C16 H16A 109.9
O5 C16 H16B 109.9
C15 C16 H16B 109.9
H16A C16 H16B 108.3
O5 C17 H17A 109.5
O5 C17 H17B 109.5
H17A C17 H17B 109.5
O5 C17 H17C 109.5
H17A C17 H17C 109.5
H17B C17 H17C 109.5
O2 N1 C1 127.91(13)
O2 N1 O1 110.64(11)
C1 N1 O1 121.40(11)
N1 O1 C7 114.76(9)
C3 O3 C4 112.86(10)
C16 O5 C17 111.50(10)

loop_
_geom_bond_atom_site_label_1
_geom_bond_atom_site_label_2
_geom_bond_distance
C1 N1 1.2920(17)
C1 C2 1.4851(18)
C1 H1 0.9500
C2 C3 1.5407(19)
C2 C12 1.5535(18)
C2 C6 1.5544(17)
C3 O4 1.2082(15)
C3 O3 1.3426(16)
C4 O3 1.4693(15)
C4 C5 1.5154(18)
C4 C13 1.5202(19)
C4 H4 1.0000
C5 C6 1.5419(17)
C5 H5A 0.9900
C5 H5B 0.9900
C6 C7 1.5441(17)
C6 C14 1.5483(17)
C7 O1 1.4654(15)
C7 C8 1.4970(18)
C7 H7 1.0000
C8 C9 1.3332(17)
C8 H8 0.9500
C9 C10 1.4965(19)
C9 C11 1.5007(18)
C10 H10A 0.9800
C10 H10B 0.9800
C10 H10C 0.9800
C11 H11A 0.9800
C11 H11B 0.9800
C11 H11C 0.9800
C12 C13 1.5448(18)
C12 H12A 0.9900
C12 H12B 0.9900
C13 H13A 0.9900
C13 H13B 0.9900
C14 C15 1.5282(18)
C14 H14A 0.9900
C14 H14B 0.9900
C15 C16 1.5124(17)
C15 H15A 0.9900
C15 H15B 0.9900
C16 O5 1.4235(14)
C16 H16A 0.9900
C16 H16B 0.9900
C17 O5 1.4248(14)
C17 H17A 0.9800
C17 H17B 0.9800
C17 H17C 0.9800
N1 O2 1.2560(13)
N1 O1 1.4315(14)

loop_
_geom_torsion_atom_site_label_1
_geom_torsion_atom_site_label_2
_geom_torsion_atom_site_label_3
_geom_torsion_atom_site_label_4
_geom_torsion
N1 C1 C2 C3 107.74(14)
N1 C1 C2 C12 -140.30(13)
N1 C1 C2 C6 -16.33(18)
C1 C2 C3 O4 6.18(19)
C12 C2 C3 O4 -112.62(14)
C6 C2 C3 O4 129.47(14)
C1 C2 C3 O3 -179.13(11)
C12 C2 C3 O3 62.07(13)
C6 C2 C3 O3 -55.84(14)
O3 C4 C5 C6 -66.78(13)
C13 C4 C5 C6 51.31(15)
C4 C5 C6 C7 129.76(12)
C4 C5 C6 C14 -107.06(12)
C4 C5 C6 C2 12.88(14)
C1 C2 C6 C5 167.45(10)
C3 C2 C6 C5 44.39(14)
C12 C2 C6 C5 -67.76(13)
C1 C2 C6 C7 46.44(13)
C3 C2 C6 C7 -76.62(13)
C12 C2 C6 C7 171.23(10)
C1 C2 C6 C14 -71.90(13)
C3 C2 C6 C14 165.04(11)
C12 C2 C6 C14 52.89(13)
C5 C6 C7 O1 178.14(10)
C14 C6 C7 O1 54.02(13)
C2 C6 C7 O1 -64.72(12)
C5 C6 C7 C8 -58.47(15)
C14 C6 C7 C8 177.41(11)
C2 C6 C7 C8 58.67(14)
O1 C7 C8 C9 -132.34(14)
C6 C7 C8 C9 104.59(16)
C7 C8 C9 C10 0.1(2)
C7 C8 C9 C11 -179.28(13)
C1 C2 C12 C13 179.02(11)
C3 C2 C12 C13 -63.62(13)
C6 C2 C12 C13 55.14(13)
O3 C4 C13 C12 54.64(13)
C5 C4 C13 C12 -64.10(15)
C2 C12 C13 C4 8.31(14)
C5 C6 C14 C15 -68.63(14)
C7 C6 C14 C15 56.59(15)
C2 C6 C14 C15 173.20(11)
C6 C14 C15 C16 171.57(11)
C14 C15 C16 O5 64.37(14)
C2 C1 N1 O2 178.03(11)
C2 C1 N1 O1 0.98(19)
O2 N1 O1 C7 162.95(10)
C1 N1 O1 C7 -19.54(16)
C8 C7 O1 N1 -76.47(12)
C6 C7 O1 N1 51.77(13)
O4 C3 O3 C4 176.11(12)
C2 C3 O3 C4 1.10(15)
C5 C4 O3 C3 59.76(13)
C13 C4 O3 C3 -62.43(13)
C15 C16 O5 C17 -178.75(11)
